data_4314179
loop_
_publ_author_name
'Philip M. Almond'
'Thomas E. Albrecht-Schmitt'

_publ_contact_author
;
Prof. Thomas E. Albrecht-Schmitt 
179 Chemistry Building
Department of Chemistry
Auburn University, AL
36849
;
_publ_contact_author_email ' albreth@auburn.edu '
_publ_contact_author_fax ' 334 844 6959 '
_publ_contact_author_phone ' 334 844 6948 '
_publ_section_title
;
 Do Secondary and Tertiary Ammonium Cations Act as Structure-Directing
 Agents in the Formation of Layered Uranyl Selenites?
;
_journal_name_full 'Inorganic Chemistry'
_journal_page_first 5693
_journal_page_last 5698
_journal_paper_doi 10.1021/ic034308d
_journal_volume 42
_journal_year 2003
_chemical_formula_sum 'C4 H11 N O9.5 Se2 U'
_chemical_formula_weight 621.09
_chemical_name_systematic
; 
 ? 
;
_space_group_IT_number 62
_symmetry_cell_setting orthorhombic
_symmetry_space_group_name_Hall '-P 2ac 2n'
_symmetry_space_group_name_H-M 'P n m a'
_atom_sites_solution_hydrogens geom
_atom_sites_solution_primary direct
_atom_sites_solution_secondary difmap
_audit_creation_method SHELXL-97
_cell_angle_alpha 90.00
_cell_angle_beta 90.00
_cell_angle_gamma 90.00
_cell_formula_units_Z 8
_cell_length_a 13.0858(8)
_cell_length_b 17.5550(10)
_cell_length_c 10.5984(7)
_cell_measurement_reflns_used ALL
_cell_measurement_temperature 193(2)
_cell_measurement_theta_max 28.28
_cell_measurement_theta_min 2.24
_cell_volume 2434.7(3)
_computing_cell_refinement 'SMART, SAINT'
_computing_data_collection SMART
_computing_data_reduction SAINT
_computing_molecular_graphics 'SHELXP-97 (Sheldrick, 1997)'
_computing_publication_material 'SHELXCIF-97 (Sheldrick, 1997)'
_computing_structure_refinement 'SHELXL-97 (Sheldrick, 1997)'
_computing_structure_solution 'SHELXS-97 (Sheldrick, 1990)'
_diffrn_ambient_temperature 193(2)
_diffrn_measured_fraction_theta_full 0.999
_diffrn_measured_fraction_theta_max 0.999
_diffrn_measurement_device_type 'Bruker APEX'
_diffrn_measurement_method '0.3 wide w/exposures'
_diffrn_radiation_monochromator graphite
_diffrn_radiation_source 'fine-focus sealed tube'
_diffrn_radiation_type MoK\a
_diffrn_radiation_wavelength 0.71073
_diffrn_reflns_av_R_equivalents 0.0591
_diffrn_reflns_av_sigmaI/netI 0.0369
_diffrn_reflns_limit_h_max 17
_diffrn_reflns_limit_h_min -17
_diffrn_reflns_limit_k_max 23
_diffrn_reflns_limit_k_min -23
_diffrn_reflns_limit_l_max 14
_diffrn_reflns_limit_l_min -14
_diffrn_reflns_number 23918
_diffrn_reflns_theta_full 28.28
_diffrn_reflns_theta_max 28.28
_diffrn_reflns_theta_min 2.24
_diffrn_standards_decay_% 0
_diffrn_standards_interval_count na
_diffrn_standards_interval_time na
_diffrn_standards_number na
_exptl_absorpt_coefficient_mu 19.354
_exptl_absorpt_correction_T_max '0.844589 RATIO MIN/MAX'
_exptl_absorpt_correction_T_min '0.844589 RATIO MIN/MAX'
_exptl_absorpt_correction_type 'FACE-INDEXED ANALYTICAL, MULTISCAN SADABS'
_exptl_crystal_colour YELLOW
_exptl_crystal_density_diffrn 3.389
_exptl_crystal_density_meas CALCD
_exptl_crystal_density_method 'not measured'
_exptl_crystal_description PRISM
_exptl_crystal_F_000 2224
_exptl_crystal_size_max 0.068
_exptl_crystal_size_mid 0.032
_exptl_crystal_size_min 0.030
_refine_diff_density_max 1.611
_refine_diff_density_min -1.196
_refine_diff_density_rms 0.214
_refine_ls_extinction_coef 0.000000(18)
_refine_ls_extinction_expression Fc^*^=kFc[1+0.001xFc^2^\l^3^/sin(2\q)]^-1/4^
_refine_ls_extinction_method SHELXL
_refine_ls_goodness_of_fit_ref 1.047
_refine_ls_hydrogen_treatment mixed
_refine_ls_matrix_type full
_refine_ls_number_parameters 167
_refine_ls_number_reflns 3123
_refine_ls_number_restraints 0
_refine_ls_restrained_S_all 1.047
_refine_ls_R_factor_all 0.0413
_refine_ls_R_factor_gt 0.0297
_refine_ls_shift/su_max 4.254
_refine_ls_shift/su_mean 0.026
_refine_ls_structure_factor_coef Fsqd
_refine_ls_weighting_details 'calc w=1/[\s^2^(Fo^2^)+(0.0258P)^2^+5.0927P] where P=(Fo^2^+2Fc^2^)/3'
_refine_ls_weighting_scheme calc
_refine_ls_wR_factor_gt 0.0588
_refine_ls_wR_factor_ref 0.0619
_reflns_number_gt 2582
_reflns_number_total 3123
_reflns_threshold_expression >2sigma(I)
_cod_data_source_file ic034308dsi20030708_112124_2.cif
_cod_data_source_block DABCO
_cod_depositor_comments
;
The following automatic conversions were performed:

'_symmetry_cell_setting' value 'ORTHORHOMBIC' changed to
'orthorhombic' according to the built-in table from CIF Core
dictionary named 'cif_core.dic' version 2.4.1 from 2010-06-29.

Automatic conversion script
Id: cif_fix_values 1646 2011-03-28 12:23:43Z adriana 
;
_cod_original_formula_sum 'C4 H11 N O9.50 Se2 U'
_cod_database_code 4314179

loop_
_symmetry_equiv_pos_as_xyz
'x, y, z'
'-x+1/2, -y, z+1/2'
'-x, y+1/2, -z'
'x+1/2, -y+1/2, -z+1/2'
'-x, -y, -z'
'x-1/2, y, -z-1/2'
'x, -y-1/2, z'
'-x-1/2, y-1/2, z-1/2'

loop_
_atom_site_label
_atom_site_type_symbol
_atom_site_fract_x
_atom_site_fract_y
_atom_site_fract_z
_atom_site_U_iso_or_equiv
_atom_site_adp_type
_atom_site_occupancy
_atom_site_symmetry_multiplicity
_atom_site_calc_flag
_atom_site_refinement_flags
_atom_site_disorder_assembly
_atom_site_disorder_group
U1 U 0.348648(14) 0.462786(11) -0.163305(19) 0.01221(7) Uani 1 1 d . . .
Se1 Se 0.38822(4) 0.47075(3) 0.18222(5) 0.01308(12) Uani 1 1 d . . .
Se2 Se 0.13027(4) 0.42792(3) 0.05953(5) 0.01640(13) Uani 1 1 d . . .
O1 O 0.3754(3) 0.4241(2) 0.0426(4) 0.0167(8) Uani 1 1 d . . .
O2 O 0.2798(3) 0.5221(2) 0.1812(4) 0.0193(9) Uani 1 1 d . . .
O3 O 0.4725(3) 0.5412(2) 0.1463(4) 0.0164(8) Uani 1 1 d . . .
O4 O 0.1797(3) 0.4593(3) -0.0744(4) 0.0230(9) Uani 1 1 d . . .
O5 O 0.0166(3) 0.3865(2) 0.0000(4) 0.0244(10) Uani 1 1 d . . .
O6 O 0.0788(3) 0.5060(2) 0.1299(4) 0.0171(8) Uani 1 1 d . . .
O7 O 0.3506(3) 0.3638(2) -0.2021(4) 0.0192(9) Uani 1 1 d . . .
O8 O 0.3502(3) 0.5626(2) -0.1297(4) 0.0202(9) Uani 1 1 d . . .
O9 O -0.0688(5) 0.2500 -0.9202(9) 0.047(2) Uani 1 2 d S . .
O10 O 0.2102(8) 0.2500 -0.7549(9) 0.090(4) Uani 1 2 d S . .
O11 O 0.3705(7) 0.2500 -0.8125(9) 0.064(3) Uani 1 2 d S . .
N1 N 0.6262(4) 0.3208(3) -0.0874(5) 0.0224(11) Uani 1 1 d . . .
H1A H 0.6259 0.3738 -0.0875 0.027 Uiso 1 1 calc R . .
C1 C 0.7284(5) 0.2937(4) -0.0445(7) 0.0313(16) Uani 1 1 d . . .
H1AA H 0.7427 0.3130 0.0415 0.038 Uiso 1 1 calc R . .
H1AB H 0.7822 0.3130 -0.1020 0.038 Uiso 1 1 calc R . .
C2 C 0.5473(5) 0.2929(4) 0.0044(7) 0.0327(16) Uani 1 1 d . . .
H2AA H 0.4790 0.3120 -0.0201 0.039 Uiso 1 1 calc R . .
H2AB H 0.5631 0.3120 0.0901 0.039 Uiso 1 1 calc R . .
C3 C 0.6043(5) 0.2933(4) -0.2168(6) 0.0280(15) Uani 1 1 d . . .
H3AB H 0.6569 0.3125 -0.2759 0.034 Uiso 1 1 calc R . .
H3AA H 0.5369 0.3125 -0.2448 0.034 Uiso 1 1 calc R . .
C4 C 0.2417(11) 0.2500 0.0185(11) 0.055(4) Uani 1 2 d S . .
H4A H 0.1670 0.2500 0.0117 0.083 Uiso 1 2 calc SR . .
H4C H 0.2692 0.2044 -0.0226 0.083 Uiso 0.50 1 calc PR . .
H4B H 0.2692 0.2956 -0.0226 0.083 Uiso 0.50 1 calc PR . .
C5 C 0.2736(8) 0.2500 0.1635(11) 0.041(3) Uani 1 2 d S . .

loop_
_atom_site_aniso_label
_atom_site_aniso_U_11
_atom_site_aniso_U_22
_atom_site_aniso_U_33
_atom_site_aniso_U_23
_atom_site_aniso_U_13
_atom_site_aniso_U_12
U1 0.00992(10) 0.01456(11) 0.01216(11) -0.00104(8) -0.00041(7) 0.00014(7)
Se1 0.0108(2) 0.0173(3) 0.0112(3) 0.0012(2) -0.00059(19) -0.0002(2)
Se2 0.0138(3) 0.0224(3) 0.0130(3) 0.0007(2) 0.0003(2) 0.0027(2)
O1 0.0164(19) 0.019(2) 0.015(2) -0.0028(16) -0.0039(16) -0.0004(16)
O2 0.0122(19) 0.035(3) 0.0112(19) -0.0011(17) 0.0021(15) 0.0036(17)
O3 0.0080(17) 0.020(2) 0.021(2) 0.0024(17) -0.0040(15) -0.0017(15)
O4 0.017(2) 0.039(3) 0.013(2) 0.0029(18) 0.0018(16) -0.0002(19)
O5 0.023(2) 0.025(2) 0.026(2) -0.0025(19) -0.0017(19) -0.0096(18)
O6 0.0122(18) 0.025(2) 0.014(2) -0.0014(16) -0.0030(15) 0.0007(16)
O7 0.022(2) 0.016(2) 0.020(2) -0.0029(16) -0.0015(17) 0.0015(17)
O8 0.021(2) 0.019(2) 0.020(2) -0.0017(17) 0.0001(17) 0.0000(17)
O9 0.032(4) 0.028(4) 0.082(7) 0.000 0.016(4) 0.000
O10 0.079(8) 0.148(11) 0.042(6) 0.000 0.015(6) 0.000
O11 0.063(6) 0.082(7) 0.046(6) 0.000 0.006(5) 0.000
N1 0.035(3) 0.011(2) 0.021(3) 0.0002(19) 0.002(2) -0.002(2)
C1 0.025(3) 0.035(4) 0.034(4) 0.007(3) -0.004(3) -0.007(3)
C2 0.036(4) 0.031(4) 0.031(4) 0.000(3) 0.012(3) 0.005(3)
C3 0.039(4) 0.024(3) 0.021(3) 0.005(3) 0.000(3) -0.004(3)
C4 0.091(10) 0.029(6) 0.046(7) 0.000 0.037(7) 0.000
C5 0.027(5) 0.061(8) 0.035(6) 0.000 0.016(5) 0.000

loop_
_atom_type_symbol
_atom_type_description
_atom_type_scat_dispersion_real
_atom_type_scat_dispersion_imag
_atom_type_scat_source
C C 0.0033 0.0016 'International Tables Vol C Tables 4.2.6.8 and 6.1.1.4'
H H 0.0000 0.0000 'International Tables Vol C Tables 4.2.6.8 and 6.1.1.4'
N N 0.0061 0.0033 'International Tables Vol C Tables 4.2.6.8 and 6.1.1.4'
O O 0.0106 0.0060 'International Tables Vol C Tables 4.2.6.8 and 6.1.1.4'
Se Se -0.0929 2.2259 'International Tables Vol C Tables 4.2.6.8 and 6.1.1.4'
U U -9.6767 9.6646 'International Tables Vol C Tables 4.2.6.8 and 6.1.1.4'

loop_
_geom_angle_atom_site_label_1
_geom_angle_atom_site_label_2
_geom_angle_atom_site_label_3
_geom_angle
_geom_angle_site_symmetry_1
_geom_angle_site_symmetry_3
_geom_angle_publ_flag
O7 U1 O8 177.66(19) . . ?
O7 U1 O1 85.92(17) . . ?
O8 U1 O1 95.64(17) . . ?
O7 U1 O3 88.55(16) . 5_665 ?
O8 U1 O3 90.12(16) . 5_665 ?
O1 U1 O3 76.60(13) . 5_665 ?
O7 U1 O2 87.64(17) . 2_564 ?
O8 U1 O2 92.14(16) . 2_564 ?
O1 U1 O2 142.82(13) . 2_564 ?
O3 U1 O2 139.80(14) 5_665 2_564 ?
O7 U1 O4 94.53(17) . . ?
O8 U1 O4 87.55(17) . . ?
O1 U1 O4 76.21(14) . . ?
O3 U1 O4 152.34(14) 5_665 . ?
O2 U1 O4 67.86(13) 2_564 . ?
O7 U1 O6 90.38(17) . 2_564 ?
O8 U1 O6 87.38(17) . 2_564 ?
O1 U1 O6 148.37(13) . 2_564 ?
O3 U1 O6 71.91(13) 5_665 2_564 ?
O2 U1 O6 68.12(13) 2_564 2_564 ?
O4 U1 O6 135.42(13) . 2_564 ?
O2 Se1 O1 99.76(19) . . ?
O2 Se1 O3 99.0(2) . . ?
O1 Se1 O3 102.71(19) . . ?
O4 Se2 O6 105.2(2) . . ?
O4 Se2 O5 99.2(2) . . ?
O6 Se2 O5 98.88(19) . . ?
Se1 O1 U1 134.0(2) . . ?
Se1 O2 U1 130.9(2) . 2_565 ?
Se1 O3 U1 127.4(2) . 5_665 ?
Se2 O4 U1 134.8(2) . . ?
Se2 O6 U1 114.82(19) . 2_565 ?
C3 N1 C1 110.6(5) . . ?
C3 N1 C2 111.1(5) . . ?
C1 N1 C2 108.4(5) . . ?
N1 C1 C1 108.6(3) . 7_565 ?
N1 C2 C2 109.1(3) . 7_565 ?
N1 C3 C3 109.0(3) . 7_565 ?
O10 C5 O11 122.5(12) 1_556 1_556 ?
O10 C5 C4 120.9(11) 1_556 . ?
O11 C5 C4 116.5(9) 1_556 . ?

loop_
_geom_bond_atom_site_label_1
_geom_bond_atom_site_label_2
_geom_bond_distance
_geom_bond_site_symmetry_2
_geom_bond_publ_flag
U1 O7 1.786(4) . ?
U1 O8 1.788(4) . ?
U1 O1 2.312(4) . ?
U1 O3 2.348(4) 5_665 ?
U1 O2 2.369(4) 2_564 ?
U1 O4 2.404(4) . ?
U1 O6 2.451(4) 2_564 ?
Se1 O2 1.681(4) . ?
Se1 O1 1.700(4) . ?
Se1 O3 1.700(4) . ?
Se2 O4 1.655(4) . ?
Se2 O6 1.699(4) . ?
Se2 O5 1.771(4) . ?
O2 U1 2.369(4) 2_565 ?
O3 U1 2.348(4) 5_665 ?
O6 U1 2.451(4) 2_565 ?
O10 C5 1.199(13) 1_554 ?
O11 C5 1.292(13) 1_554 ?
N1 C3 1.482(8) . ?
N1 C1 1.490(8) . ?
N1 C2 1.501(8) . ?
C1 C1 1.535(14) 7_565 ?
C2 C2 1.506(14) 7_565 ?
C3 C3 1.521(13) 7_565 ?
C4 C5 1.593(16) . ?
C5 O10 1.199(13) 1_556 ?
C5 O11 1.292(13) 1_556 ?
